data_7019510
loop_
_publ_author_name
'Bernhammer, Jan Christopher'
'Huynh, Han Vinh'

_publ_section_title
;
 Correlation of spectroscopically determined ligand donor strength and
 nucleophilicity of substituted pyrazoles.
;
_journal_issue 28
_journal_name_full 'Dalton transactions (Cambridge, England : 2003)'
_journal_page_first 8600
_journal_page_last 8608
_journal_paper_doi 10.1039/c2dt30526g
_journal_volume 41
_journal_year 2012
_chemical_formula_sum 'C24 H30 Br2 N4 Pd'
_chemical_formula_weight 640.74
_chemical_name_systematic
;
?
;
_space_group_IT_number 61
_symmetry_cell_setting orthorhombic
_symmetry_space_group_name_Hall '-P 2ac 2ab'
_symmetry_space_group_name_H-M 'P b c a'
_atom_sites_solution_hydrogens geom
_atom_sites_solution_primary direct
_atom_sites_solution_secondary difmap
_audit_creation_method SHELXL-97
_cell_angle_alpha 90.00
_cell_angle_beta 90.00
_cell_angle_gamma 90.00
_cell_formula_units_Z 8
_cell_length_a 9.0480(3)
_cell_length_b 16.4781(6)
_cell_length_c 35.4180(14)
_cell_measurement_reflns_used 4309
_cell_measurement_temperature 223(2)
_cell_measurement_theta_max 22.75
_cell_measurement_theta_min 2.30
_cell_volume 5280.6(3)
_computing_cell_refinement 'Bruker SMART'
_computing_data_collection 'Bruker SMART'
_computing_data_reduction 'Bruker SAINT'
_computing_molecular_graphics 'Bruker SHELXTL'
_computing_publication_material 'Bruker SHELXTL'
_computing_structure_refinement 'SHELXL-97 (Sheldrick, 1997)'
_computing_structure_solution 'SHELXS-97 (Sheldrick, 1990)'
_diffrn_ambient_temperature 223(2)
_diffrn_measured_fraction_theta_full 0.999
_diffrn_measured_fraction_theta_max 0.999
_diffrn_measurement_device_type 'CCD area detector'
_diffrn_measurement_method 'phi and omega scans'
_diffrn_radiation_monochromator graphite
_diffrn_radiation_source 'fine-focus sealed tube'
_diffrn_radiation_type MoK\a
_diffrn_radiation_wavelength 0.71073
_diffrn_reflns_av_R_equivalents 0.0718
_diffrn_reflns_av_sigmaI/netI 0.0529
_diffrn_reflns_limit_h_max 11
_diffrn_reflns_limit_h_min -11
_diffrn_reflns_limit_k_max 20
_diffrn_reflns_limit_k_min -21
_diffrn_reflns_limit_l_max 46
_diffrn_reflns_limit_l_min -34
_diffrn_reflns_number 35356
_diffrn_reflns_theta_full 27.49
_diffrn_reflns_theta_max 27.49
_diffrn_reflns_theta_min 1.15
_exptl_absorpt_coefficient_mu 3.747
_exptl_absorpt_correction_T_max 0.8064
_exptl_absorpt_correction_T_min 0.2559
_exptl_absorpt_correction_type multi-scan
_exptl_absorpt_process_details 'Sadabs, (Sheldrick 2001)'
_exptl_crystal_colour YELLOW
_exptl_crystal_density_diffrn 1.612
_exptl_crystal_density_meas ?
_exptl_crystal_density_method 'not measured'
_exptl_crystal_description PLATE
_exptl_crystal_F_000 2544
_exptl_crystal_size_max 0.50
_exptl_crystal_size_mid 0.30
_exptl_crystal_size_min 0.06
_refine_diff_density_max 1.107
_refine_diff_density_min -1.129
_refine_diff_density_rms 0.131
_refine_ls_extinction_method none
_refine_ls_goodness_of_fit_ref 1.199
_refine_ls_hydrogen_treatment constr
_refine_ls_matrix_type full
_refine_ls_number_parameters 286
_refine_ls_number_reflns 6056
_refine_ls_number_restraints 0
_refine_ls_restrained_S_all 1.199
_refine_ls_R_factor_all 0.0845
_refine_ls_R_factor_gt 0.0647
_refine_ls_shift/su_max 0.001
_refine_ls_shift/su_mean 0.000
_refine_ls_structure_factor_coef Fsqd
_refine_ls_weighting_details 'calc w=1/[\s^2^(Fo^2^)+(0.0500P)^2^+5.4970P] where P=(Fo^2^+2Fc^2^)/3'
_refine_ls_weighting_scheme calc
_refine_ls_wR_factor_gt 0.1242
_refine_ls_wR_factor_ref 0.1314
_reflns_number_gt 4863
_reflns_number_total 6056
_reflns_threshold_expression >2sigma(I)
_cod_data_source_file c2dt30526g.txt
_cod_data_source_block b176
_cod_depositor_comments
;
The following automatic conversions were performed:

'_symmetry_cell_setting' value 'Orthorhombic' changed to
'orthorhombic' according to
/home/saulius/struct/CIF-dictionaries/cif_core.dic dictionary named
'cif_core.dic' version 2.4.1 from
2010-06-29.

'_exptl_absorpt_correction_type' value 'Multi-scan'
changed to 'multi-scan' according to
/home/saulius/struct/CIF-dictionaries/cif_core.dic dictionary named
'cif_core.dic' version 2.4.1 from 2010-06-29.

Automatic conversion script
Id: cif_fix_values 1891 2012-01-12 08:04:46Z andrius 

The following automatic conversions were performed:

'_exptl_crystal_density_meas' value 'Not Measured' was changed to '?'
- the value is perceived as not measured.

Automatic conversion script
Id: cif_fix_values 3008 2015-01-20 13:52:24Z robertas 
;
_cod_original_sg_symbol_H-M Pbca
_cod_database_code 7019510

loop_
_symmetry_equiv_pos_as_xyz
'x, y, z'
'-x+1/2, -y, z+1/2'
'-x, y+1/2, -z+1/2'
'x+1/2, -y+1/2, -z'
'-x, -y, -z'
'x-1/2, y, -z-1/2'
'x, -y-1/2, z-1/2'
'-x-1/2, y-1/2, z'

loop_
_atom_site_label
_atom_site_type_symbol
_atom_site_fract_x
_atom_site_fract_y
_atom_site_fract_z
_atom_site_U_iso_or_equiv
_atom_site_adp_type
_atom_site_occupancy
_atom_site_symmetry_multiplicity
_atom_site_calc_flag
_atom_site_refinement_flags
Pd1 Pd 0.53507(4) 0.39905(2) 0.124568(11) 0.02290(12) Uani 1 1 d .
Br1 Br 0.36873(9) 0.34162(4) 0.171242(19) 0.0568(2) Uani 1 1 d .
Br2 Br 0.71074(7) 0.46400(4) 0.082534(19) 0.0539(2) Uani 1 1 d .
N1 N 0.6360(4) 0.5091(2) 0.18504(12) 0.0246(9) Uani 1 1 d .
N2 N 0.4593(4) 0.5630(2) 0.15175(12) 0.0260(9) Uani 1 1 d .
N3 N 0.5251(5) 0.2959(3) 0.09032(13) 0.0313(10) Uani 1 1 d .
N4 N 0.4498(5) 0.2967(3) 0.05684(13) 0.0344(11) Uani 1 1 d .
C1 C 0.5449(5) 0.4962(3) 0.15557(13) 0.0216(10) Uani 1 1 d .
C2 C 0.6088(6) 0.5851(3) 0.20082(16) 0.0296(12) Uani 1 1 d .
C3 C 0.6718(7) 0.6260(4) 0.23110(18) 0.0465(16) Uani 1 1 d .
H3 H 0.7490 0.6032 0.2453 0.056 Uiso 1 1 calc R
C4 C 0.6150(8) 0.7023(4) 0.2393(2) 0.062(2) Uani 1 1 d .
H4 H 0.6543 0.7318 0.2597 0.075 Uiso 1 1 calc R
C5 C 0.5023(8) 0.7359(4) 0.2182(2) 0.062(2) Uani 1 1 d .
H5 H 0.4667 0.7875 0.2249 0.074 Uiso 1 1 calc R
C6 C 0.4398(6) 0.6964(3) 0.1877(2) 0.0444(16) Uani 1 1 d .
H6 H 0.3638 0.7200 0.1734 0.053 Uiso 1 1 calc R
C7 C 0.4958(5) 0.6193(3) 0.17950(17) 0.0290(12) Uani 1 1 d .
C8 C 0.7501(6) 0.4495(3) 0.19698(16) 0.0326(12) Uani 1 1 d .
H8 H 0.7367 0.4007 0.1811 0.039 Uiso 1 1 calc R
C9 C 0.9016(7) 0.4819(4) 0.1888(2) 0.0575(19) Uani 1 1 d .
H9A H 0.9067 0.4992 0.1626 0.086 Uiso 1 1 calc R
H9B H 0.9742 0.4396 0.1932 0.086 Uiso 1 1 calc R
H9C H 0.9218 0.5277 0.2052 0.086 Uiso 1 1 calc R
C10 C 0.7261(9) 0.4236(4) 0.23714(19) 0.0603(19) Uani 1 1 d .
H10A H 0.7508 0.4680 0.2540 0.090 Uiso 1 1 calc R
H10B H 0.7887 0.3773 0.2427 0.090 Uiso 1 1 calc R
H10C H 0.6233 0.4086 0.2407 0.090 Uiso 1 1 calc R
C11 C 0.3440(6) 0.5713(3) 0.12247(18) 0.0383(14) Uani 1 1 d .
H11 H 0.3412 0.5193 0.1084 0.046 Uiso 1 1 calc R
C12 C 0.1944(7) 0.5825(5) 0.1398(2) 0.067(2) Uani 1 1 d .
H12A H 0.1739 0.5376 0.1568 0.100 Uiso 1 1 calc R
H12B H 0.1202 0.5840 0.1201 0.100 Uiso 1 1 calc R
H12C H 0.1924 0.6330 0.1538 0.100 Uiso 1 1 calc R
C13 C 0.3855(9) 0.6367(4) 0.0943(2) 0.069(2) Uani 1 1 d .
H13A H 0.3966 0.6881 0.1073 0.104 Uiso 1 1 calc R
H13B H 0.3085 0.6414 0.0754 0.104 Uiso 1 1 calc R
H13C H 0.4781 0.6225 0.0822 0.104 Uiso 1 1 calc R
C14 C 0.6084(6) 0.2287(3) 0.08984(18) 0.0389(14) Uani 1 1 d .
C15 C 0.5829(7) 0.1859(4) 0.05667(19) 0.0454(16) Uani 1 1 d .
H15 H 0.6264 0.1363 0.0497 0.054 Uiso 1 1 calc R
C16 C 0.4822(7) 0.2297(4) 0.03604(18) 0.0430(15) Uani 1 1 d .
C17 C 0.7065(8) 0.2088(4) 0.1220(2) 0.066(2) Uani 1 1 d .
H17A H 0.7908 0.2452 0.1219 0.099 Uiso 1 1 calc R
H17B H 0.7405 0.1532 0.1196 0.099 Uiso 1 1 calc R
H17C H 0.6524 0.2150 0.1454 0.099 Uiso 1 1 calc R
C18 C 0.4079(10) 0.2138(4) -0.0009(2) 0.069(2) Uani 1 1 d .
H18A H 0.3024 0.2079 0.0030 0.103 Uiso 1 1 calc R
H18B H 0.4471 0.1643 -0.0119 0.103 Uiso 1 1 calc R
H18C H 0.4261 0.2589 -0.0179 0.103 Uiso 1 1 calc R
C19 C 0.3409(6) 0.3582(3) 0.05048(15) 0.0313(12) Uani 1 1 d .
C20 C 0.2212(6) 0.3630(3) 0.07442(18) 0.0396(14) Uani 1 1 d .
H20 H 0.2113 0.3256 0.0943 0.048 Uiso 1 1 calc R
C21 C 0.1163(7) 0.4222(4) 0.0693(2) 0.0537(18) Uani 1 1 d .
H21 H 0.0341 0.4254 0.0854 0.064 Uiso 1 1 calc R
C22 C 0.1324(9) 0.4762(4) 0.0405(2) 0.060(2) Uani 1 1 d .
H22 H 0.0613 0.5172 0.0372 0.072 Uiso 1 1 calc R
C23 C 0.2485(10) 0.4723(4) 0.0166(2) 0.060(2) Uani 1 1 d .
H23 H 0.2568 0.5100 -0.0032 0.072 Uiso 1 1 calc R
C24 C 0.3557(8) 0.4125(4) 0.02117(18) 0.0489(16) Uani 1 1 d .
H24 H 0.4366 0.4093 0.0046 0.059 Uiso 1 1 calc R

loop_
_atom_site_aniso_label
_atom_site_aniso_U_11
_atom_site_aniso_U_22
_atom_site_aniso_U_33
_atom_site_aniso_U_23
_atom_site_aniso_U_13
_atom_site_aniso_U_12
Pd1 0.0255(2) 0.02031(18) 0.0229(2) -0.00217(16) 0.00177(16) 0.00048(15)
Br1 0.0793(5) 0.0513(4) 0.0397(4) -0.0014(3) 0.0179(3) -0.0326(4)
Br2 0.0476(4) 0.0704(4) 0.0436(4) -0.0057(3) 0.0199(3) -0.0186(3)
N1 0.025(2) 0.025(2) 0.023(2) 0.0028(18) -0.0024(18) 0.0002(17)
N2 0.023(2) 0.022(2) 0.032(2) -0.0003(18) -0.0020(19) 0.0010(17)
N3 0.032(2) 0.032(2) 0.030(3) -0.008(2) -0.003(2) 0.005(2)
N4 0.036(3) 0.034(2) 0.033(3) -0.010(2) 0.002(2) 0.003(2)
C1 0.022(2) 0.023(2) 0.020(2) -0.0010(19) 0.004(2) -0.0024(19)
C2 0.031(3) 0.023(2) 0.035(3) -0.005(2) 0.004(2) -0.004(2)
C3 0.051(4) 0.048(3) 0.041(4) -0.011(3) -0.007(3) -0.007(3)
C4 0.064(5) 0.058(4) 0.065(5) -0.035(4) -0.010(4) -0.008(4)
C5 0.056(4) 0.035(3) 0.094(6) -0.036(4) 0.003(4) 0.002(3)
C6 0.034(3) 0.030(3) 0.069(5) -0.013(3) 0.004(3) 0.004(2)
C7 0.028(3) 0.018(2) 0.041(3) -0.005(2) 0.007(2) -0.0014(19)
C8 0.032(3) 0.031(3) 0.035(3) 0.002(2) -0.004(2) 0.008(2)
C9 0.033(3) 0.071(5) 0.069(5) 0.016(4) -0.002(3) 0.001(3)
C10 0.079(5) 0.056(4) 0.045(4) 0.018(3) 0.001(4) 0.015(4)
C11 0.031(3) 0.030(3) 0.054(4) -0.005(3) -0.015(3) 0.007(2)
C12 0.025(3) 0.074(5) 0.102(7) -0.015(5) -0.009(4) 0.005(3)
C13 0.077(5) 0.058(4) 0.072(5) 0.033(4) -0.034(4) -0.007(4)
C14 0.038(3) 0.033(3) 0.046(4) -0.007(3) -0.001(3) 0.011(3)
C15 0.044(3) 0.036(3) 0.056(4) -0.021(3) 0.007(3) 0.010(3)
C16 0.046(3) 0.041(3) 0.042(4) -0.019(3) 0.006(3) 0.004(3)
C17 0.067(5) 0.050(4) 0.080(6) -0.018(4) -0.027(4) 0.030(4)
C18 0.094(6) 0.056(4) 0.056(5) -0.031(4) -0.006(4) 0.010(4)
C19 0.035(3) 0.029(3) 0.030(3) -0.008(2) -0.005(2) 0.001(2)
C20 0.039(3) 0.036(3) 0.044(4) -0.009(3) -0.001(3) -0.005(3)
C21 0.033(3) 0.061(4) 0.067(5) -0.025(4) -0.014(3) 0.010(3)
C22 0.066(5) 0.053(4) 0.061(5) -0.018(4) -0.035(4) 0.023(4)
C23 0.096(6) 0.044(4) 0.039(4) 0.005(3) -0.026(4) 0.003(4)
C24 0.062(4) 0.049(4) 0.036(4) -0.001(3) -0.004(3) -0.002(3)

loop_
_atom_type_symbol
_atom_type_description
_atom_type_scat_dispersion_real
_atom_type_scat_dispersion_imag
_atom_type_scat_source
C C 0.0033 0.0016 'International Tables Vol C Tables 4.2.6.8 and 6.1.1.4'
H H 0.0000 0.0000 'International Tables Vol C Tables 4.2.6.8 and 6.1.1.4'
N N 0.0061 0.0033 'International Tables Vol C Tables 4.2.6.8 and 6.1.1.4'
Br Br -0.2901 2.4595 'International Tables Vol C Tables 4.2.6.8 and 6.1.1.4'
Pd Pd -0.9988 1.0072 'International Tables Vol C Tables 4.2.6.8 and 6.1.1.4'

loop_
_geom_angle_atom_site_label_1
_geom_angle_atom_site_label_2
_geom_angle_atom_site_label_3
_geom_angle
C1 Pd1 N3 178.93(19)
C1 Pd1 Br2 87.33(14)
N3 Pd1 Br2 91.76(13)
C1 Pd1 Br1 87.97(14)
N3 Pd1 Br1 92.95(13)
Br2 Pd1 Br1 174.75(3)
C1 N1 C2 110.2(4)
C1 N1 C8 122.7(4)
C2 N1 C8 127.0(4)
C1 N2 C7 109.6(4)
C1 N2 C11 123.4(4)
C7 N2 C11 127.0(4)
C14 N3 N4 106.1(4)
C14 N3 Pd1 131.0(4)
N4 N3 Pd1 121.1(3)
C16 N4 N3 110.8(5)
C16 N4 C19 129.7(5)
N3 N4 C19 119.1(4)
N1 C1 N2 107.4(4)
N1 C1 Pd1 126.6(3)
N2 C1 Pd1 126.0(4)
C3 C2 C7 121.6(5)
C3 C2 N1 132.3(5)
C7 C2 N1 106.0(4)
C2 C3 C4 116.7(6)
C5 C4 C3 121.5(6)
C4 C5 C6 122.5(6)
C5 C6 C7 116.3(6)
C2 C7 N2 106.7(4)
C2 C7 C6 121.4(5)
N2 C7 C6 131.9(5)
N1 C8 C9 110.2(5)
N1 C8 C10 110.9(5)
C9 C8 C10 114.6(6)
N2 C11 C12 111.2(5)
N2 C11 C13 110.6(5)
C12 C11 C13 114.0(6)
N3 C14 C15 109.7(5)
N3 C14 C17 120.7(5)
C15 C14 C17 129.5(5)
C16 C15 C14 107.0(5)
N4 C16 C15 106.4(5)
N4 C16 C18 121.3(6)
C15 C16 C18 132.2(6)
C24 C19 C20 120.2(6)
C24 C19 N4 120.8(5)
C20 C19 N4 119.0(5)
C21 C20 C19 120.1(6)
C22 C21 C20 119.4(7)
C23 C22 C21 121.5(6)
C22 C23 C24 120.1(7)
C19 C24 C23 118.7(7)

loop_
_geom_bond_atom_site_label_1
_geom_bond_atom_site_label_2
_geom_bond_distance
Pd1 C1 1.943(5)
Pd1 N3 2.090(4)
Pd1 Br2 2.4266(7)
Pd1 Br1 2.4277(7)
N1 C1 1.347(6)
N1 C2 1.393(6)
N1 C8 1.486(6)
N2 C1 1.353(6)
N2 C7 1.392(7)
N2 C11 1.477(7)
N3 C14 1.339(6)
N3 N4 1.368(6)
N4 C16 1.359(7)
N4 C19 1.432(7)
C2 C3 1.389(8)
C2 C7 1.390(8)
C3 C4 1.390(9)
C4 C5 1.379(10)
C5 C6 1.382(10)
C6 C7 1.398(7)
C8 C9 1.499(8)
C8 C10 1.501(8)
C11 C12 1.497(9)
C11 C13 1.517(9)
C14 C15 1.390(8)
C14 C17 1.480(9)
C15 C16 1.374(9)
C16 C18 1.495(9)
C19 C24 1.377(8)
C19 C20 1.378(8)
C20 C21 1.374(8)
C21 C22 1.360(10)
C22 C23 1.351(11)
C23 C24 1.392(10)
